data_4117478
loop_
_publ_author_name
'Yang Wang'
'Yue Chi'
'Wen-Xiong Zhang'
'Zhenfeng Xi'

_publ_section_title
;
 Regioselective Ring Expansion of 2,4-Diiminoazetidines via Cleavage of
 C-N and C(sp3)-H Bonds: Efficient Construction of
 2,3-Dihydropyrimidinesulfonamides
;
_journal_name_full 'Journal of the American Chemical Society'
_journal_page_first 2926
_journal_page_last 2929
_journal_paper_doi 10.1021/ja211486f
_journal_volume 134
_journal_year 2012
_chemical_formula_sum 'C34 H39 N3 O2 S'
_chemical_formula_weight 553.74
_chemical_name_systematic
; 
 ? 
;
_space_group_IT_number 2
_symmetry_cell_setting triclinic
_symmetry_space_group_name_Hall '-P 1'
_symmetry_space_group_name_H-M 'P -1'
_atom_sites_solution_hydrogens geom
_atom_sites_solution_primary direct
_atom_sites_solution_secondary difmap
_audit_creation_method SHELXL-97
_cell_angle_alpha 86.47(3)
_cell_angle_beta 85.08(3)
_cell_angle_gamma 72.08(3)
_cell_formula_units_Z 2
_cell_length_a 11.069(2)
_cell_length_b 11.566(2)
_cell_length_c 12.627(3)
_cell_measurement_temperature 293(2)
_cell_measurement_theta_max 27.48
_cell_measurement_theta_min 1.62
_cell_volume 1531.4(6)
_computing_cell_refinement Rapid-AUTO
_computing_data_collection 'Rapid-AUTO (Rigaku,2000)'
_computing_data_reduction 'CrystalStructure (Rigaku/MSC,2000)'
_computing_molecular_graphics 'Siemens SHELXTL V4.2,(Sheldrick,1990)'
_computing_publication_material SHELXL-97,(Sheldrick,1997)
_computing_structure_refinement SHELXL-97,(Sheldrick,1997)
_computing_structure_solution SHELXS-97,(Sheldrick,1997)
_diffrn_ambient_temperature 293(2)
_diffrn_detector_area_resol_mean 10.00
_diffrn_measured_fraction_theta_full 0.979
_diffrn_measured_fraction_theta_max 0.979
_diffrn_measurement_device_type 'Rigaku RAXIS RAPID IP'
_diffrn_measurement_method \W
_diffrn_radiation_monochromator graphite
_diffrn_radiation_source 'fine-focus sealed tube'
_diffrn_radiation_type MoK\a
_diffrn_radiation_wavelength 0.71073
_diffrn_reflns_av_R_equivalents 0.0646
_diffrn_reflns_av_sigmaI/netI 0.1674
_diffrn_reflns_limit_h_max 14
_diffrn_reflns_limit_h_min -14
_diffrn_reflns_limit_k_max 14
_diffrn_reflns_limit_k_min -14
_diffrn_reflns_limit_l_max 16
_diffrn_reflns_limit_l_min -16
_diffrn_reflns_number 10790
_diffrn_reflns_theta_full 27.48
_diffrn_reflns_theta_max 27.48
_diffrn_reflns_theta_min 1.62
_diffrn_standards_decay_% 0
_diffrn_standards_interval_count 0
_diffrn_standards_interval_time 0
_diffrn_standards_number 0
_exptl_absorpt_coefficient_mu 0.140
_exptl_absorpt_correction_T_max 0.9726
_exptl_absorpt_correction_T_min 0.9592
_exptl_absorpt_correction_type empirical
_exptl_absorpt_process_details
; 
                                  HIGASHI, T. (1995). Abscor-empirical 
                                  Absorption Correction based on Fourier 
                                  Series Approximation. 
                                  Rigaku Corporation,Tokyo,Japan. 
;
_exptl_crystal_density_diffrn 1.201
_exptl_crystal_F_000 592
_exptl_crystal_size_max 0.30
_exptl_crystal_size_mid 0.30
_exptl_crystal_size_min 0.20
_refine_diff_density_max 0.269
_refine_diff_density_min -0.290
_refine_diff_density_rms 0.075
_refine_ls_extinction_coef 0.0435(13)
_refine_ls_extinction_expression Fc^*^=kFc[1+0.001xFc^2^\l^3^/sin(2\q)]^-1/4^
_refine_ls_extinction_method SHELXL
_refine_ls_goodness_of_fit_ref 0.998
_refine_ls_hydrogen_treatment none
_refine_ls_matrix_type full
_refine_ls_number_parameters 363
_refine_ls_number_reflns 6869
_refine_ls_number_restraints 0
_refine_ls_restrained_S_all 0.998
_refine_ls_R_factor_all 0.1199
_refine_ls_R_factor_gt 0.0454
_refine_ls_shift/su_max 0.002
_refine_ls_shift/su_mean 0.000
_refine_ls_structure_factor_coef Fsqd
_refine_ls_weighting_details 'calc w=1/[\s^2^(Fo^2^)+(0.0250P)^2^+0.0000P] where P=(Fo^2^+2Fc^2^)/3'
_refine_ls_weighting_scheme calc
_refine_ls_wR_factor_gt 0.0840
_refine_ls_wR_factor_ref 0.1069
_reflns_number_gt 2681
_reflns_number_total 6869
_reflns_threshold_expression >2sigma(I)
_cod_data_source_file ja211486f_si_002.cif
_cod_data_source_block 1h
_cod_original_cell_volume 1531.3(5)
_cod_database_code 4117478

loop_
_symmetry_equiv_pos_as_xyz
'x, y, z'
'-x, -y, -z'

loop_
_atom_site_label
_atom_site_type_symbol
_atom_site_fract_x
_atom_site_fract_y
_atom_site_fract_z
_atom_site_U_iso_or_equiv
_atom_site_adp_type
_atom_site_occupancy
_atom_site_symmetry_multiplicity
_atom_site_calc_flag
_atom_site_refinement_flags
C1 C 1.0088(3) 0.8265(2) 0.08745(18) 0.0383(7) Uani 1 1 d .
C2 C 0.9519(2) 0.8983(2) 0.18913(17) 0.0358(6) Uani 1 1 d .
H2 H 0.9556 0.9820 0.1823 0.043 Uiso 1 1 calc R
C3 C 0.8253(2) 0.8880(2) 0.15364(18) 0.0368(7) Uani 1 1 d .
C4 C 0.8337(2) 0.7802(2) -0.02099(18) 0.0385(7) Uani 1 1 d .
H4 H 0.7408 0.8046 -0.0083 0.046 Uiso 1 1 calc R
C5 C 0.8636(3) 0.8331(2) -0.12786(17) 0.0486(8) Uani 1 1 d .
H5A H 0.9551 0.8155 -0.1403 0.058 Uiso 1 1 calc R
H5B H 0.8260 0.9208 -0.1285 0.058 Uiso 1 1 calc R
C6 C 0.8130(3) 0.7815(3) -0.21710(19) 0.0607(8) Uani 1 1 d .
H6A H 0.7207 0.8091 -0.2104 0.073 Uiso 1 1 calc R
H6B H 0.8405 0.8121 -0.2852 0.073 Uiso 1 1 calc R
C7 C 0.8593(3) 0.6439(3) -0.2140(2) 0.0652(9) Uani 1 1 d .
H7A H 0.8197 0.6145 -0.2678 0.078 Uiso 1 1 calc R
H7B H 0.9506 0.6163 -0.2304 0.078 Uiso 1 1 calc R
C8 C 0.8283(3) 0.5917(3) -0.1064(2) 0.0663(9) Uani 1 1 d .
H8A H 0.8645 0.5039 -0.1054 0.080 Uiso 1 1 calc R
H8B H 0.7367 0.6110 -0.0936 0.080 Uiso 1 1 calc R
C9 C 0.8810(3) 0.6429(2) -0.0189(2) 0.0551(8) Uani 1 1 d .
H9A H 0.8557 0.6116 0.0497 0.066 Uiso 1 1 calc R
H9B H 0.9732 0.6161 -0.0275 0.066 Uiso 1 1 calc R
C10 C 1.2274(2) 0.7871(2) 0.08572(18) 0.0407(7) Uani 1 1 d .
H10 H 1.2004 0.8439 0.1438 0.049 Uiso 1 1 calc R
C11 C 1.3083(2) 0.8344(3) 0.0033(2) 0.0553(8) Uani 1 1 d .
H11A H 1.2595 0.9145 -0.0226 0.066 Uiso 1 1 calc R
H11B H 1.3311 0.7811 -0.0564 0.066 Uiso 1 1 calc R
C12 C 1.4288(3) 0.8425(3) 0.0474(2) 0.0684(9) Uani 1 1 d .
H12A H 1.4064 0.9035 0.1010 0.082 Uiso 1 1 calc R
H12B H 1.4812 0.8676 -0.0094 0.082 Uiso 1 1 calc R
C13 C 1.5046(3) 0.7204(3) 0.0964(3) 0.0783(10) Uani 1 1 d .
H13A H 1.5379 0.6626 0.0407 0.094 Uiso 1 1 calc R
H13B H 1.5761 0.7304 0.1301 0.094 Uiso 1 1 calc R
C14 C 1.4232(3) 0.6714(3) 0.1776(2) 0.0782(11) Uani 1 1 d .
H14A H 1.3988 0.7239 0.2378 0.094 Uiso 1 1 calc R
H14B H 1.4719 0.5911 0.2030 0.094 Uiso 1 1 calc R
C15 C 1.3035(2) 0.6636(3) 0.1301(2) 0.0607(8) Uani 1 1 d .
H15A H 1.3275 0.6057 0.0737 0.073 Uiso 1 1 calc R
H15B H 1.2512 0.6348 0.1846 0.073 Uiso 1 1 calc R
C16 C 0.9993(2) 0.8364(2) 0.29256(18) 0.0352(6) Uani 1 1 d .
C17 C 1.0520(2) 0.8933(2) 0.36223(18) 0.0416(7) Uani 1 1 d .
H17 H 1.0548 0.9720 0.3462 0.050 Uiso 1 1 calc R
C18 C 1.1004(2) 0.8331(2) 0.45565(18) 0.0436(7) Uani 1 1 d .
H18 H 1.1358 0.8725 0.5007 0.052 Uiso 1 1 calc R
C19 C 1.0971(2) 0.7163(2) 0.48320(18) 0.0353(6) Uani 1 1 d .
C20 C 1.0437(2) 0.6594(2) 0.41310(19) 0.0427(7) Uani 1 1 d .
H20 H 1.0399 0.5810 0.4293 0.051 Uiso 1 1 calc R
C21 C 0.9963(2) 0.7195(3) 0.31964(19) 0.0464(7) Uani 1 1 d .
H21 H 0.9617 0.6800 0.2740 0.056 Uiso 1 1 calc R
C22 C 1.1494(2) 0.6531(2) 0.58314(18) 0.0371(6) Uani 1 1 d .
C23 C 1.1532(2) 0.7178(2) 0.67076(19) 0.0465(7) Uani 1 1 d .
H23 H 1.1225 0.8023 0.6669 0.056 Uiso 1 1 calc R
C24 C 1.2012(3) 0.6601(3) 0.7635(2) 0.0539(8) Uani 1 1 d .
H24 H 1.2021 0.7056 0.8215 0.065 Uiso 1 1 calc R
C25 C 1.2479(3) 0.5358(3) 0.7706(2) 0.0582(9) Uani 1 1 d .
H25 H 1.2803 0.4969 0.8334 0.070 Uiso 1 1 calc R
C26 C 1.2469(3) 0.4680(3) 0.6841(2) 0.0605(9) Uani 1 1 d .
H26 H 1.2785 0.3836 0.6884 0.073 Uiso 1 1 calc R
C27 C 1.1983(3) 0.5272(3) 0.5915(2) 0.0512(8) Uani 1 1 d .
H27 H 1.1984 0.4817 0.5333 0.061 Uiso 1 1 calc R
C28 C 0.6085(2) 0.9049(2) 0.38040(18) 0.0398(7) Uani 1 1 d .
C29 C 0.6914(3) 0.8505(3) 0.4568(2) 0.0505(8) Uani 1 1 d .
H29 H 0.7674 0.8686 0.4586 0.061 Uiso 1 1 calc R
C30 C 0.6617(3) 0.7695(3) 0.5305(2) 0.0587(8) Uani 1 1 d .
H30 H 0.7178 0.7344 0.5825 0.070 Uiso 1 1 calc R
C31 C 0.5505(3) 0.7384(3) 0.5297(2) 0.0572(8) Uani 1 1 d .
C32 C 0.4687(3) 0.7941(3) 0.4534(2) 0.0684(9) Uani 1 1 d .
H32 H 0.3928 0.7757 0.4519 0.082 Uiso 1 1 calc R
C33 C 0.4955(3) 0.8768(3) 0.3788(2) 0.0603(9) Uani 1 1 d .
H33 H 0.4383 0.9134 0.3279 0.072 Uiso 1 1 calc R
C34 C 0.5208(3) 0.6465(3) 0.6102(2) 0.0907(12) Uani 1 1 d .
H34A H 0.4702 0.6882 0.6699 0.136 Uiso 1 1 calc R
H34B H 0.5988 0.5915 0.6337 0.136 Uiso 1 1 calc R
H34C H 0.4746 0.6017 0.5779 0.136 Uiso 1 1 calc R
N1 N 0.88403(18) 0.82794(18) 0.06505(15) 0.0376(5) Uani 1 1 d .
N2 N 0.7056(2) 0.91551(19) 0.18098(14) 0.0410(6) Uani 1 1 d .
N3 N 1.11333(19) 0.77704(19) 0.03925(15) 0.0418(6) Uani 1 1 d .
O1 O 0.53182(17) 1.09053(17) 0.24793(14) 0.0699(6) Uani 1 1 d .
O2 O 0.74270(17) 1.05054(16) 0.32068(13) 0.0584(6) Uani 1 1 d .
S1 S 0.64764(7) 1.00449(7) 0.28236(5) 0.0492(2) Uani 1 1 d .

loop_
_atom_site_aniso_label
_atom_site_aniso_U_11
_atom_site_aniso_U_22
_atom_site_aniso_U_33
_atom_site_aniso_U_23
_atom_site_aniso_U_13
_atom_site_aniso_U_12
C1 0.0348(17) 0.0465(19) 0.0347(15) 0.0003(13) -0.0064(14) -0.0134(15)
C2 0.0337(16) 0.0433(18) 0.0324(14) -0.0036(13) -0.0019(12) -0.0144(13)
C3 0.0376(17) 0.0452(18) 0.0285(15) 0.0055(13) -0.0054(13) -0.0141(14)
C4 0.0277(15) 0.048(2) 0.0402(15) -0.0128(14) -0.0036(12) -0.0098(14)
C5 0.060(2) 0.0471(19) 0.0366(16) -0.0024(14) -0.0121(14) -0.0112(15)
C6 0.074(2) 0.064(2) 0.0431(17) -0.0066(16) -0.0199(16) -0.0143(18)
C7 0.070(2) 0.074(3) 0.057(2) -0.0180(18) -0.0190(17) -0.023(2)
C8 0.072(2) 0.054(2) 0.084(2) -0.0124(18) -0.0199(19) -0.0299(18)
C9 0.067(2) 0.051(2) 0.0550(18) 0.0029(15) -0.0116(16) -0.0276(18)
C10 0.0270(15) 0.054(2) 0.0423(15) -0.0021(14) -0.0054(13) -0.0125(14)
C11 0.0451(18) 0.066(2) 0.0578(18) 0.0114(16) -0.0080(15) -0.0225(17)
C12 0.052(2) 0.081(3) 0.083(2) 0.0182(19) -0.0078(18) -0.0386(19)
C13 0.039(2) 0.082(3) 0.115(3) 0.020(2) -0.0200(19) -0.0198(19)
C14 0.046(2) 0.084(3) 0.111(3) 0.046(2) -0.0365(19) -0.0295(19)
C15 0.0441(19) 0.063(2) 0.079(2) 0.0168(17) -0.0129(16) -0.0244(17)
C16 0.0324(15) 0.0388(18) 0.0333(14) -0.0051(13) -0.0016(12) -0.0088(13)
C17 0.0493(18) 0.0347(18) 0.0444(16) -0.0041(14) -0.0068(14) -0.0164(14)
C18 0.0497(18) 0.045(2) 0.0400(16) -0.0099(14) -0.0124(14) -0.0162(15)
C19 0.0342(16) 0.0347(18) 0.0355(15) -0.0052(13) 0.0008(12) -0.0083(13)
C20 0.0550(19) 0.0358(17) 0.0438(16) -0.0008(13) -0.0106(14) -0.0213(15)
C21 0.0544(19) 0.054(2) 0.0394(16) -0.0064(14) -0.0100(14) -0.0267(16)
C22 0.0309(15) 0.0432(19) 0.0366(15) 0.0009(13) -0.0059(12) -0.0099(14)
C23 0.0471(18) 0.0477(19) 0.0432(17) -0.0039(15) -0.0107(15) -0.0101(15)
C24 0.0495(19) 0.067(2) 0.0437(18) -0.0088(16) -0.0084(15) -0.0127(18)
C25 0.0419(19) 0.076(3) 0.051(2) 0.0154(18) -0.0103(15) -0.0110(19)
C26 0.063(2) 0.048(2) 0.064(2) 0.0095(17) -0.0155(18) -0.0060(17)
C27 0.0545(19) 0.051(2) 0.0452(17) -0.0008(15) -0.0106(15) -0.0103(16)
C28 0.0390(17) 0.0437(19) 0.0341(15) -0.0054(13) 0.0055(13) -0.0103(14)
C29 0.0462(19) 0.063(2) 0.0451(17) -0.0103(16) 0.0009(15) -0.0195(16)
C30 0.070(2) 0.068(2) 0.0369(17) 0.0002(16) -0.0045(16) -0.0202(19)
C31 0.066(2) 0.058(2) 0.0492(19) -0.0096(16) 0.0135(17) -0.0234(19)
C32 0.049(2) 0.087(3) 0.074(2) -0.006(2) 0.0133(18) -0.032(2)
C33 0.0407(19) 0.085(3) 0.0555(19) -0.0041(18) -0.0019(15) -0.0191(18)
C34 0.104(3) 0.091(3) 0.079(2) 0.009(2) 0.021(2) -0.043(2)
N1 0.0262(12) 0.0531(15) 0.0326(12) -0.0093(11) -0.0014(10) -0.0093(11)
N2 0.0336(13) 0.0544(16) 0.0335(12) -0.0083(11) 0.0022(10) -0.0110(11)
N3 0.0280(13) 0.0563(16) 0.0399(13) -0.0075(11) -0.0037(11) -0.0095(12)
O1 0.0512(13) 0.0596(14) 0.0723(14) 0.0055(11) 0.0024(11) 0.0191(11)
O2 0.0657(14) 0.0551(14) 0.0649(13) -0.0159(10) 0.0063(11) -0.0339(12)
S1 0.0457(5) 0.0476(5) 0.0488(5) -0.0057(4) 0.0055(4) -0.0075(4)

loop_
_atom_type_symbol
_atom_type_description
_atom_type_scat_dispersion_real
_atom_type_scat_dispersion_imag
_atom_type_scat_source
C C 0.0033 0.0016 'International Tables Vol C Tables 4.2.6.8 and 6.1.1.4'
H H 0.0000 0.0000 'International Tables Vol C Tables 4.2.6.8 and 6.1.1.4'
N N 0.0061 0.0033 'International Tables Vol C Tables 4.2.6.8 and 6.1.1.4'
O O 0.0106 0.0060 'International Tables Vol C Tables 4.2.6.8 and 6.1.1.4'
S S 0.1246 0.1234 'International Tables Vol C Tables 4.2.6.8 and 6.1.1.4'

loop_
_geom_angle_atom_site_label_1
_geom_angle_atom_site_label_2
_geom_angle_atom_site_label_3
_geom_angle
N3 C1 N1 129.6(2)
N3 C1 C2 140.7(2)
N1 C1 C2 89.60(19)
C16 C2 C3 118.5(2)
C16 C2 C1 116.0(2)
C3 C2 C1 83.10(17)
C16 C2 H2 112.1
C3 C2 H2 112.1
C1 C2 H2 112.1
N2 C3 N1 125.3(2)
N2 C3 C2 142.3(2)
N1 C3 C2 92.35(19)
N1 C4 C5 111.82(19)
N1 C4 C9 111.0(2)
C5 C4 C9 111.3(2)
N1 C4 H4 107.5
C5 C4 H4 107.5
C9 C4 H4 107.5
C4 C5 C6 111.6(2)
C4 C5 H5A 109.3
C6 C5 H5A 109.3
C4 C5 H5B 109.3
C6 C5 H5B 109.3
H5A C5 H5B 108.0
C7 C6 C5 111.7(2)
C7 C6 H6A 109.3
C5 C6 H6A 109.3
C7 C6 H6B 109.3
C5 C6 H6B 109.3
H6A C6 H6B 107.9
C8 C7 C6 111.4(2)
C8 C7 H7A 109.3
C6 C7 H7A 109.3
C8 C7 H7B 109.3
C6 C7 H7B 109.3
H7A C7 H7B 108.0
C7 C8 C9 110.9(2)
C7 C8 H8A 109.5
C9 C8 H8A 109.5
C7 C8 H8B 109.5
C9 C8 H8B 109.5
H8A C8 H8B 108.1
C4 C9 C8 111.7(2)
C4 C9 H9A 109.3
C8 C9 H9A 109.3
C4 C9 H9B 109.3
C8 C9 H9B 109.3
H9A C9 H9B 107.9
N3 C10 C11 110.4(2)
N3 C10 C15 109.7(2)
C11 C10 C15 110.1(2)
N3 C10 H10 108.9
C11 C10 H10 108.9
C15 C10 H10 108.9
C10 C11 C12 111.9(2)
C10 C11 H11A 109.2
C12 C11 H11A 109.2
C10 C11 H11B 109.2
C12 C11 H11B 109.2
H11A C11 H11B 107.9
C11 C12 C13 111.3(2)
C11 C12 H12A 109.4
C13 C12 H12A 109.4
C11 C12 H12B 109.4
C13 C12 H12B 109.4
H12A C12 H12B 108.0
C14 C13 C12 111.4(2)
C14 C13 H13A 109.3
C12 C13 H13A 109.3
C14 C13 H13B 109.3
C12 C13 H13B 109.3
H13A C13 H13B 108.0
C13 C14 C15 111.2(2)
C13 C14 H14A 109.4
C15 C14 H14A 109.4
C13 C14 H14B 109.4
C15 C14 H14B 109.4
H14A C14 H14B 108.0
C10 C15 C14 110.7(2)
C10 C15 H15A 109.5
C14 C15 H15A 109.5
C10 C15 H15B 109.5
C14 C15 H15B 109.5
H15A C15 H15B 108.1
C21 C16 C17 117.9(2)
C21 C16 C2 121.1(2)
C17 C16 C2 121.0(2)
C18 C17 C16 120.5(2)
C18 C17 H17 119.7
C16 C17 H17 119.7
C19 C18 C17 121.8(2)
C19 C18 H18 119.1
C17 C18 H18 119.1
C18 C19 C20 117.6(2)
C18 C19 C22 121.1(2)
C20 C19 C22 121.3(2)
C21 C20 C19 120.4(2)
C21 C20 H20 119.8
C19 C20 H20 119.8
C16 C21 C20 121.8(2)
C16 C21 H21 119.1
C20 C21 H21 119.1
C23 C22 C27 117.4(2)
C23 C22 C19 121.2(2)
C27 C22 C19 121.3(2)
C24 C23 C22 121.6(3)
C24 C23 H23 119.2
C22 C23 H23 119.2
C25 C24 C23 120.1(3)
C25 C24 H24 119.9
C23 C24 H24 119.9
C24 C25 C26 119.9(3)
C24 C25 H25 120.0
C26 C25 H25 120.0
C27 C26 C25 119.3(3)
C27 C26 H26 120.4
C25 C26 H26 120.4
C26 C27 C22 121.6(3)
C26 C27 H27 119.2
C22 C27 H27 119.2
C29 C28 C33 119.4(2)
C29 C28 S1 120.5(2)
C33 C28 S1 120.1(2)
C30 C29 C28 119.8(3)
C30 C29 H29 120.1
C28 C29 H29 120.1
C29 C30 C31 122.0(3)
C29 C30 H30 119.0
C31 C30 H30 119.0
C32 C31 C30 117.3(3)
C32 C31 C34 121.5(3)
C30 C31 C34 121.2(3)
C31 C32 C33 122.0(3)
C31 C32 H32 119.0
C33 C32 H32 119.0
C32 C33 C28 119.4(3)
C32 C33 H33 120.3
C28 C33 H33 120.3
C31 C34 H34A 109.5
C31 C34 H34B 109.5
H34A C34 H34B 109.5
C31 C34 H34C 109.5
H34A C34 H34C 109.5
H34B C34 H34C 109.5
C3 N1 C1 94.92(19)
C3 N1 C4 131.4(2)
C1 N1 C4 133.7(2)
C3 N2 S1 118.69(18)
C1 N3 C10 116.6(2)
O1 S1 O2 118.49(13)
O1 S1 N2 105.13(12)
O2 S1 N2 111.72(11)
O1 S1 C28 108.90(12)
O2 S1 C28 108.71(12)
N2 S1 C28 102.73(11)

loop_
_geom_bond_atom_site_label_1
_geom_bond_atom_site_label_2
_geom_bond_distance
C1 N3 1.245(3)
C1 N1 1.429(3)
C1 C2 1.551(3)
C2 C16 1.505(3)
C2 C3 1.547(3)
C2 H2 0.9800
C3 N2 1.286(3)
C3 N1 1.360(3)
C4 N1 1.471(3)
C4 C5 1.501(3)
C4 C9 1.510(3)
C4 H4 0.9800
C5 C6 1.529(3)
C5 H5A 0.9700
C5 H5B 0.9700
C6 C7 1.514(3)
C6 H6A 0.9700
C6 H6B 0.9700
C7 C8 1.508(3)
C7 H7A 0.9700
C7 H7B 0.9700
C8 C9 1.522(3)
C8 H8A 0.9700
C8 H8B 0.9700
C9 H9A 0.9700
C9 H9B 0.9700
C10 N3 1.476(3)
C10 C11 1.502(3)
C10 C15 1.518(3)
C10 H10 0.9800
C11 C12 1.520(3)
C11 H11A 0.9700
C11 H11B 0.9700
C12 C13 1.527(4)
C12 H12A 0.9700
C12 H12B 0.9700
C13 C14 1.506(3)
C13 H13A 0.9700
C13 H13B 0.9700
C14 C15 1.530(3)
C14 H14A 0.9700
C14 H14B 0.9700
C15 H15A 0.9700
C15 H15B 0.9700
C16 C21 1.383(3)
C16 C17 1.394(3)
C17 C18 1.393(3)
C17 H17 0.9300
C18 C19 1.385(3)
C18 H18 0.9300
C19 C20 1.403(3)
C19 C22 1.487(3)
C20 C21 1.390(3)
C20 H20 0.9300
C21 H21 0.9300
C22 C23 1.383(3)
C22 C27 1.390(3)
C23 C24 1.375(3)
C23 H23 0.9300
C24 C25 1.371(3)
C24 H24 0.9300
C25 C26 1.385(3)
C25 H25 0.9300
C26 C27 1.381(3)
C26 H26 0.9300
C27 H27 0.9300
C28 C29 1.375(3)
C28 C33 1.388(3)
C28 S1 1.757(2)
C29 C30 1.372(3)
C29 H29 0.9300
C30 C31 1.385(4)
C30 H30 0.9300
C31 C32 1.370(4)
C31 C34 1.514(4)
C32 C33 1.381(3)
C32 H32 0.9300
C33 H33 0.9300
C34 H34A 0.9600
C34 H34B 0.9600
C34 H34C 0.9600
N2 S1 1.651(2)
O1 S1 1.4423(19)
O2 S1 1.4453(17)
